data_2237470
loop_
_publ_author_name
'Cavallo, Gabriella'
'Marras, Giovanni'
'Metrangolo, Pierangelo'
'Pilati, Tullio'
'Terraneo, Giancarlo'

_publ_section_title
;
 The halogen-bonded adduct
 1,4-bis(pyridin-4-yl)buta-1,3-diyne--1,1,2,2,3,3,4,4,5,5,6,6,7,7,8,8-hexadecafluoro-1,8-diiodooctane
 (1/1)
;
_journal_coeditor_code FY2080
_journal_issue 3
_journal_name_full 'Acta Crystallographica Section E'
_journal_page_first o328
_journal_page_last o329
_journal_paper_doi 10.1107/S1600536813001888
_journal_volume 69
_journal_year 2013
_chemical_formula_iupac 'C8 F16 I2, C14 H8 N2'
_chemical_formula_moiety 'C8 F16 I2, C14 H8 N2'
_chemical_formula_sum 'C22 H8 F16 I2 N2'
_chemical_formula_weight 858.10
_chemical_name_systematic
;
1,4-Bis(pyridin-4-yl)buta-1,3-diyne--1,1,2,2,3,3,4,4,5,5,6,6,7,7,8,8-hexadecafluoro-1,8-diiodooctane (1/1)
;
_space_group_crystal_system triclinic
_space_group_IT_number 2
_space_group_name_Hall '-P 1'
_space_group_name_H-M_alt 'P -1'
_symmetry_space_group_name_Hall '-P 1'
_symmetry_space_group_name_H-M 'P -1'
_atom_sites_solution_hydrogens geom
_audit_creation_method SHELXL-2012
_cell_angle_alpha 111.40(2)
_cell_angle_beta 90.35(2)
_cell_angle_gamma 94.03(2)
_cell_formula_units_Z 2
_cell_length_a 5.4849(11)
_cell_length_b 14.302(2)
_cell_length_c 18.354(3)
_cell_measurement_reflns_used 981
_cell_measurement_temperature 295(2)
_cell_measurement_theta_max 27.366
_cell_measurement_theta_min 2.388
_cell_volume 1336.4(4)
_computing_cell_refinement
;
SAINT (Bruker, 2010)
;
_computing_data_collection
;
APEX2 (Bruker, 2010)
;
_computing_data_reduction
;
SAINT (Bruker, 2010)
;
_computing_molecular_graphics
;
ORTEP-3 for Windows (Farrugia, 2012) and
<i>Mercury</i> (Macrae <i>et al.</i>, 2006)
;
_computing_publication_material
;
enCIFer (Allen <i>et al.</i>, 2004)
;
_computing_structure_refinement
;
SHELXL97 (Sheldrick, 2008)
;
_computing_structure_solution
;
SIR2002 (Burla <i>et al.</i>, 2003)
;
_diffrn_ambient_temperature 295(2)
_diffrn_measured_fraction_theta_full 0.999
_diffrn_measured_fraction_theta_max 0.996
_diffrn_measurement_device_type 'Bruker SMART CCD area detector'
_diffrn_measurement_method '\w and \f scans'
_diffrn_radiation_type MoK\a
_diffrn_radiation_wavelength 0.71073
_diffrn_reflns_av_R_equivalents 0.0258
_diffrn_reflns_limit_h_max 7
_diffrn_reflns_limit_h_min -7
_diffrn_reflns_limit_k_max 18
_diffrn_reflns_limit_k_min -18
_diffrn_reflns_limit_l_max 23
_diffrn_reflns_limit_l_min -23
_diffrn_reflns_number 15067
_diffrn_reflns_theta_full 25.242
_diffrn_reflns_theta_max 27.492
_diffrn_reflns_theta_min 2.316
_exptl_absorpt_coefficient_mu 2.481
_exptl_absorpt_correction_T_max 1.000
_exptl_absorpt_correction_T_min 0.734
_exptl_absorpt_correction_type multi-scan
_exptl_absorpt_process_details '(SADABS; Bruker, 2010)'
_exptl_crystal_colour colourless
_exptl_crystal_density_diffrn 2.132
_exptl_crystal_description 'elongated prism'
_exptl_crystal_F_000 808
_exptl_crystal_size_max 0.36
_exptl_crystal_size_mid 0.12
_exptl_crystal_size_min 0.10
_refine_diff_density_max 0.897
_refine_diff_density_min -0.566
_refine_ls_extinction_method none
_refine_ls_goodness_of_fit_ref 1.018
_refine_ls_hydrogen_treatment constr
_refine_ls_matrix_type full
_refine_ls_number_parameters 379
_refine_ls_number_reflns 6100
_refine_ls_number_restraints 0
_refine_ls_restrained_S_all 1.018
_refine_ls_R_factor_all 0.0530
_refine_ls_R_factor_gt 0.0386
_refine_ls_shift/su_max 0.002
_refine_ls_shift/su_mean 0.000
_refine_ls_structure_factor_coef Fsqd
_refine_ls_weighting_details
;
 w=1/[\s^2^(Fo^2^)+(0.0662P)^2^+0.5679P]
 where P=(Fo^2^+2Fc^2^)/3
;
_refine_ls_weighting_scheme calc
_refine_ls_wR_factor_gt 0.1047
_refine_ls_wR_factor_ref 0.1135
_reflns_number_gt 4600
_reflns_number_total 6100
_reflns_threshold_expression 'I > 2\s(I)'
_cod_data_source_file fy2080.cif
_cod_data_source_block I
_cod_database_code 2237470
_cod_database_fobs_code 2237470

loop_
_space_group_symop_operation_xyz
'x, y, z'
'-x, -y, -z'

loop_
_atom_site_type_symbol
_atom_site_label
_atom_site_fract_x
_atom_site_fract_y
_atom_site_fract_z
_atom_site_U_iso_or_equiv
_atom_site_adp_type
_atom_site_calc_flag
_atom_site_occupancy
I I1 0.11335(6) 0.46492(2) 0.32421(2) 0.06421(11) Uani d 1
C C1 -0.0850(8) 0.5404(4) 0.2631(3) 0.0616(10) Uani d 1
F F1 -0.1957(7) 0.6162(3) 0.3136(2) 0.1019(12) Uani d 1
F F2 -0.2603(6) 0.4751(3) 0.2165(2) 0.0938(10) Uani d 1
C C2 0.0789(7) 0.5809(3) 0.2117(2) 0.0525(9) Uani d 1
F F3 0.2403(6) 0.6512(3) 0.25989(19) 0.0936(10) Uani d 1
F F4 0.1996(6) 0.5068(2) 0.16550(18) 0.0852(9) Uani d 1
C C3 -0.0565(8) 0.6289(3) 0.1613(2) 0.0598(10) Uani d 1
F F5 -0.1913(8) 0.6966(3) 0.2048(2) 0.1254(16) Uani d 1
F F6 -0.2101(6) 0.5560(3) 0.1115(2) 0.1027(12) Uani d 1
C C4 0.1092(8) 0.6720(3) 0.1114(2) 0.0558(9) Uani d 1
F F7 0.2517(11) 0.7470(4) 0.1598(3) 0.170(3) Uani d 1
F F8 0.2464(7) 0.6031(4) 0.0697(3) 0.1272(17) Uani d 1
C C5 -0.0268(8) 0.7128(3) 0.0561(2) 0.0569(10) Uani d 1
F F9 -0.1635(10) 0.7821(4) 0.0985(2) 0.152(2) Uani d 1
F F10 -0.1735(7) 0.6388(3) 0.0088(2) 0.1142(14) Uani d 1
C C6 0.1400(8) 0.7555(3) 0.0062(2) 0.0546(9) Uani d 1
F F11 0.2902(7) 0.8298(3) 0.0525(2) 0.1111(13) Uani d 1
F F12 0.2741(6) 0.6821(3) -0.0373(2) 0.0963(11) Uani d 1
C C7 0.0006(7) 0.7947(3) -0.0502(2) 0.0519(9) Uani d 1
F F13 -0.1322(6) 0.8675(2) -0.00739(17) 0.0850(9) Uani d 1
F F14 -0.1497(6) 0.7197(2) -0.09729(17) 0.0826(9) Uani d 1
C C8 0.1623(9) 0.8356(4) -0.1016(3) 0.0651(11) Uani d 1
F F15 0.3155(6) 0.9102(3) -0.0564(2) 0.1065(12) Uani d 1
F F16 0.2988(7) 0.7622(3) -0.1455(2) 0.1068(13) Uani d 1
I I2 -0.04797(6) 0.88682(2) -0.17707(2) 0.06339(11) Uani d 1
C C9 0.4885(9) 0.3202(4) 0.5119(3) 0.0669(12) Uani d 1
H H1B 0.4645 0.3284 0.5639 0.080 Uiso calc 1
C C10 0.3452(9) 0.3656(4) 0.4747(3) 0.0758(13) Uani d 1
H H10 0.2236 0.4041 0.5031 0.091 Uiso calc 1
N N1 0.3700(8) 0.3578(3) 0.4013(3) 0.0730(11) Uani d 1
C C11 0.5425(10) 0.3021(5) 0.3621(3) 0.0775(14) Uani d 1
H H11 0.5607 0.2952 0.3101 0.093 Uiso calc 1
C C12 0.6971(9) 0.2536(4) 0.3932(3) 0.0689(12) Uani d 1
H H12 0.8175 0.2160 0.3634 0.083 Uiso calc 1
C C13 0.6682(7) 0.2623(3) 0.4706(2) 0.0553(9) Uani d 1
C C14 0.8229(8) 0.2136(4) 0.5068(3) 0.0616(10) Uani d 1
C C15 0.9543(9) 0.1761(4) 0.5378(3) 0.0651(11) Uani d 1
C C16 1.1066(9) 0.1343(4) 0.5753(3) 0.0646(11) Uani d 1
C C17 1.2428(9) 0.0982(4) 0.6076(3) 0.0654(11) Uani d 1
C C18 1.3964(8) 0.0545(3) 0.6481(2) 0.0565(10) Uani d 1
C C19 1.3530(9) 0.0648(4) 0.7250(3) 0.0678(11) Uani d 1
H H19 1.2238 0.0998 0.7514 0.081 Uiso calc 1
C C20 1.5051(9) 0.0220(4) 0.7606(3) 0.0674(11) Uani d 1
H H20 1.4754 0.0291 0.8121 0.081 Uiso calc 1
N N2 1.6933(7) -0.0291(3) 0.7268(2) 0.0699(10) Uani d 1
C C21 1.7289(9) -0.0398(4) 0.6527(3) 0.0743(13) Uani d 1
H H21 1.8567 -0.0769 0.6274 0.089 Uiso calc 1
C C22 1.5882(9) 0.0006(4) 0.6113(3) 0.0706(13) Uani d 1
H H22 1.6214 -0.0082 0.5597 0.085 Uiso calc 1

loop_
_atom_site_aniso_label
_atom_site_aniso_U_11
_atom_site_aniso_U_22
_atom_site_aniso_U_33
_atom_site_aniso_U_12
_atom_site_aniso_U_13
_atom_site_aniso_U_23
I1 0.06808(19) 0.0752(2) 0.06554(19) 0.00504(14) -0.00501(13) 0.04518(15)
C1 0.065(3) 0.071(3) 0.062(2) 0.017(2) 0.009(2) 0.037(2)
F1 0.132(3) 0.111(2) 0.094(2) 0.070(2) 0.056(2) 0.0628(19)
F2 0.0727(18) 0.119(3) 0.116(3) -0.0210(18) -0.0270(17) 0.079(2)
C2 0.054(2) 0.057(2) 0.052(2) 0.0110(18) 0.0002(17) 0.0243(18)
F3 0.108(2) 0.100(2) 0.084(2) -0.0334(19) -0.0355(18) 0.0554(18)
F4 0.103(2) 0.101(2) 0.0805(18) 0.0584(18) 0.0315(16) 0.0569(16)
C3 0.068(3) 0.067(2) 0.056(2) 0.021(2) 0.006(2) 0.034(2)
F5 0.171(4) 0.146(3) 0.112(3) 0.114(3) 0.073(3) 0.091(2)
F6 0.091(2) 0.135(3) 0.110(3) -0.040(2) -0.0437(19) 0.087(2)
C4 0.061(2) 0.058(2) 0.060(2) 0.0006(19) -0.0104(18) 0.0354(19)
F7 0.238(5) 0.165(4) 0.139(3) -0.132(4) -0.127(4) 0.120(3)
F8 0.122(3) 0.180(4) 0.158(3) 0.098(3) 0.080(3) 0.138(3)
C5 0.067(2) 0.060(2) 0.049(2) 0.021(2) 0.0048(18) 0.0245(18)
F9 0.222(5) 0.187(4) 0.122(3) 0.158(4) 0.109(3) 0.118(3)
F10 0.107(3) 0.161(3) 0.101(2) -0.058(2) -0.046(2) 0.092(3)
C6 0.061(2) 0.057(2) 0.053(2) 0.0073(18) -0.0054(18) 0.0279(18)
F11 0.130(3) 0.118(3) 0.105(2) -0.055(2) -0.068(2) 0.077(2)
F12 0.101(2) 0.128(3) 0.102(2) 0.069(2) 0.0459(18) 0.081(2)
C7 0.057(2) 0.054(2) 0.050(2) 0.0100(17) -0.0028(17) 0.0253(17)
F13 0.105(2) 0.098(2) 0.0755(17) 0.0553(18) 0.0257(16) 0.0516(16)
F14 0.095(2) 0.0869(19) 0.0769(18) -0.0257(16) -0.0342(16) 0.0497(15)
C8 0.062(3) 0.079(3) 0.070(3) 0.009(2) -0.001(2) 0.045(2)
F15 0.093(2) 0.131(3) 0.123(3) -0.044(2) -0.047(2) 0.089(2)
F16 0.110(2) 0.147(3) 0.109(2) 0.073(2) 0.051(2) 0.090(2)
I2 0.07009(19) 0.0747(2) 0.06057(18) 0.00691(14) -0.00418(13) 0.04264(15)
C9 0.061(2) 0.090(3) 0.062(3) 0.006(2) 0.000(2) 0.042(2)
C10 0.066(3) 0.093(3) 0.088(3) 0.026(3) 0.008(2) 0.052(3)
N1 0.064(2) 0.091(3) 0.086(3) 0.011(2) -0.005(2) 0.058(2)
C11 0.078(3) 0.110(4) 0.066(3) 0.006(3) -0.002(2) 0.057(3)
C12 0.068(3) 0.087(3) 0.063(3) 0.017(2) 0.004(2) 0.038(2)
C13 0.050(2) 0.064(2) 0.060(2) 0.0001(18) -0.0102(17) 0.034(2)
C14 0.062(2) 0.073(3) 0.062(2) 0.003(2) -0.0062(19) 0.039(2)
C15 0.067(3) 0.069(3) 0.070(3) 0.010(2) -0.009(2) 0.038(2)
C16 0.067(3) 0.071(3) 0.067(3) 0.008(2) -0.006(2) 0.038(2)
C17 0.066(3) 0.071(3) 0.069(3) 0.010(2) -0.008(2) 0.038(2)
C18 0.061(2) 0.057(2) 0.062(2) 0.0009(18) -0.0117(19) 0.0348(19)
C19 0.070(3) 0.076(3) 0.057(2) 0.012(2) -0.007(2) 0.023(2)
C20 0.075(3) 0.080(3) 0.055(2) 0.002(2) -0.010(2) 0.036(2)
N2 0.064(2) 0.086(3) 0.077(3) -0.001(2) -0.0163(19) 0.051(2)
C21 0.066(3) 0.091(3) 0.081(3) 0.020(3) -0.002(2) 0.047(3)
C22 0.064(3) 0.104(4) 0.062(3) 0.016(3) 0.000(2) 0.051(3)

loop_
_atom_type_symbol
_atom_type_description
_atom_type_scat_dispersion_real
_atom_type_scat_dispersion_imag
_atom_type_scat_source
C C 0.0033 0.0016 'International Tables Vol C Tables 4.2.6.8 and 6.1.1.4'
H H 0.0000 0.0000 'International Tables Vol C Tables 4.2.6.8 and 6.1.1.4'
N N 0.0061 0.0033 'International Tables Vol C Tables 4.2.6.8 and 6.1.1.4'
F F 0.0171 0.0103 'International Tables Vol C Tables 4.2.6.8 and 6.1.1.4'
I I -0.4742 1.8119 'International Tables Vol C Tables 4.2.6.8 and 6.1.1.4'

loop_
_geom_angle_atom_site_label_1
_geom_angle_atom_site_label_2
_geom_angle_atom_site_label_3
_geom_angle
F1 C1 F2 107.3(4)
F1 C1 C2 109.0(4)
F2 C1 C2 108.1(4)
F1 C1 I1 110.5(3)
F2 C1 I1 108.9(3)
C2 C1 I1 112.9(3)
F4 C2 F3 108.4(4)
F4 C2 C1 108.5(3)
F3 C2 C1 107.0(3)
F4 C2 C3 109.1(3)
F3 C2 C3 108.2(3)
C1 C2 C3 115.4(3)
F5 C3 F6 106.3(4)
F5 C3 C4 110.6(4)
F6 C3 C4 107.1(3)
F5 C3 C2 110.1(4)
F6 C3 C2 107.0(4)
C4 C3 C2 115.2(3)
F8 C4 F7 108.2(5)
F8 C4 C3 109.2(3)
F7 C4 C3 107.6(4)
F8 C4 C5 108.6(4)
F7 C4 C5 107.7(4)
C3 C4 C5 115.4(4)
F9 C5 F10 107.2(5)
F9 C5 C6 109.6(4)
F10 C5 C6 108.5(3)
F9 C5 C4 108.2(4)
F10 C5 C4 107.9(4)
C6 C5 C4 115.2(4)
F11 C6 F12 108.1(4)
F11 C6 C5 109.6(4)
F12 C6 C5 107.9(3)
F11 C6 C7 108.4(3)
F12 C6 C7 108.0(3)
C5 C6 C7 114.7(3)
F13 C7 F14 108.4(4)
F13 C7 C8 108.1(3)
F14 C7 C8 107.8(3)
F13 C7 C6 108.2(3)
F14 C7 C6 108.5(3)
C8 C7 C6 115.6(3)
F15 C8 F16 107.0(4)
F15 C8 C7 109.4(4)
F16 C8 C7 108.8(4)
F15 C8 I2 109.8(3)
F16 C8 I2 109.3(3)
C7 C8 I2 112.5(3)
C10 C9 C13 118.7(4)
C10 C9 H1B 120.6
C13 C9 H1B 120.6
N1 C10 C9 123.9(5)
N1 C10 H10 118.1
C9 C10 H10 118.1
C10 N1 C11 117.0(4)
N1 C11 C12 124.2(5)
N1 C11 H11 117.9
C12 C11 H11 117.9
C11 C12 C13 118.1(5)
C11 C12 H12 120.9
C13 C12 H12 120.9
C9 C13 C12 118.1(4)
C9 C13 C14 120.8(4)
C12 C13 C14 121.1(4)
C15 C14 C13 178.1(5)
C14 C15 C16 178.8(6)
C17 C16 C15 179.1(6)
C16 C17 C18 177.5(5)
C22 C18 C19 118.6(4)
C22 C18 C17 120.8(4)
C19 C18 C17 120.6(4)
C20 C19 C18 118.1(5)
C20 C19 H19 121.0
C18 C19 H19 121.0
N2 C20 C19 124.4(4)
N2 C20 H20 117.8
C19 C20 H20 117.8
C21 N2 C20 116.6(4)
N2 C21 C22 123.8(5)
N2 C21 H21 118.1
C22 C21 H21 118.1
C21 C22 C18 118.4(4)
C21 C22 H22 120.8
C18 C22 H22 120.8

loop_
_geom_bond_atom_site_label_1
_geom_bond_atom_site_label_2
_geom_bond_distance
I1 C1 2.154(4)
C1 F1 1.330(5)
C1 F2 1.345(6)
C1 C2 1.540(6)
C2 F4 1.316(5)
C2 F3 1.338(5)
C2 C3 1.552(5)
C3 F5 1.290(5)
C3 F6 1.344(6)
C3 C4 1.545(6)
C4 F8 1.298(6)
C4 F7 1.315(5)
C4 C5 1.552(6)
C5 F9 1.303(5)
C5 F10 1.312(6)
C5 C6 1.546(6)
C6 F11 1.319(5)
C6 F12 1.336(5)
C6 C7 1.563(5)
C7 F13 1.322(5)
C7 F14 1.330(5)
C7 C8 1.536(6)
C8 F15 1.324(6)
C8 F16 1.346(6)
C8 I2 2.151(4)
C9 C10 1.376(6)
C9 C13 1.377(7)
C9 H1B 0.9300
C10 N1 1.320(7)
C10 H10 0.9300
N1 C11 1.321(7)
C11 C12 1.376(7)
C11 H11 0.9300
C12 C13 1.390(6)
C12 H12 0.9300
C13 C14 1.436(6)
C14 C15 1.185(6)
C15 C16 1.375(6)
C16 C17 1.204(6)
C17 C18 1.434(6)
C18 C22 1.378(7)
C18 C19 1.389(6)
C19 C20 1.362(6)
C19 H19 0.9300
C20 N2 1.330(7)
C20 H20 0.9300
N2 C21 1.329(6)
C21 C22 1.372(6)
C21 H21 0.9300
C22 H22 0.9300

loop_
_geom_torsion_atom_site_label_1
_geom_torsion_atom_site_label_2
_geom_torsion_atom_site_label_3
_geom_torsion_atom_site_label_4
_geom_torsion
F1 C1 C2 F4 176.0(4)
F2 C1 C2 F4 -67.7(4)
I1 C1 C2 F4 52.8(4)
F1 C1 C2 F3 59.2(5)
F2 C1 C2 F3 175.5(4)
I1 C1 C2 F3 -64.0(4)
F1 C1 C2 C3 -61.3(5)
F2 C1 C2 C3 55.0(5)
I1 C1 C2 C3 175.5(3)
F4 C2 C3 F5 175.0(4)
F3 C2 C3 F5 -67.2(5)
C1 C2 C3 F5 52.6(6)
F4 C2 C3 F6 59.9(5)
F3 C2 C3 F6 177.6(4)
C1 C2 C3 F6 -62.6(5)
F4 C2 C3 C4 -59.1(5)
F3 C2 C3 C4 58.7(5)
C1 C2 C3 C4 178.5(4)
F5 C3 C4 F8 178.5(4)
F6 C3 C4 F8 -66.0(5)
C2 C3 C4 F8 52.9(5)
F5 C3 C4 F7 61.3(6)
F6 C3 C4 F7 176.8(4)
C2 C3 C4 F7 -64.3(5)
F5 C3 C4 C5 -58.9(5)
F6 C3 C4 C5 56.6(5)
C2 C3 C4 C5 175.5(4)
F8 C4 C5 F9 -179.8(4)
F7 C4 C5 F9 -62.9(6)
C3 C4 C5 F9 57.2(6)
F8 C4 C5 F10 64.5(5)
F7 C4 C5 F10 -178.6(4)
C3 C4 C5 F10 -58.5(5)
F8 C4 C5 C6 -56.9(5)
F7 C4 C5 C6 60.1(6)
C3 C4 C5 C6 -179.8(3)
F9 C5 C6 F11 63.5(5)
F10 C5 C6 F11 -179.7(4)
C4 C5 C6 F11 -58.7(5)
F9 C5 C6 F12 -179.0(4)
F10 C5 C6 F12 -62.3(5)
C4 C5 C6 F12 58.8(5)
F9 C5 C6 C7 -58.7(5)
F10 C5 C6 C7 58.1(5)
C4 C5 C6 C7 179.1(3)
F11 C6 C7 F13 -63.1(5)
F12 C6 C7 F13 -179.9(4)
C5 C6 C7 F13 59.8(5)
F11 C6 C7 F14 179.6(4)
F12 C6 C7 F14 62.7(5)
C5 C6 C7 F14 -57.6(5)
F11 C6 C7 C8 58.3(5)
F12 C6 C7 C8 -58.5(5)
C5 C6 C7 C8 -178.8(4)
F13 C7 C8 F15 63.4(5)
F14 C7 C8 F15 -179.7(4)
C6 C7 C8 F15 -58.0(5)
F13 C7 C8 F16 180.0(4)
F14 C7 C8 F16 -63.1(4)
C6 C7 C8 F16 58.5(5)
F13 C7 C8 I2 -58.8(4)
F14 C7 C8 I2 58.1(4)
C6 C7 C8 I2 179.7(3)
C13 C9 C10 N1 -0.5(8)
C9 C10 N1 C11 0.6(8)
C10 N1 C11 C12 -0.8(8)
N1 C11 C12 C13 1.0(9)
C10 C9 C13 C12 0.6(7)
C10 C9 C13 C14 179.8(5)
C11 C12 C13 C9 -0.8(7)
C11 C12 C13 C14 179.9(5)
C22 C18 C19 C20 0.9(7)
C17 C18 C19 C20 -179.8(5)
C18 C19 C20 N2 0.0(8)
C19 C20 N2 C21 -1.3(8)
C20 N2 C21 C22 1.7(8)
N2 C21 C22 C18 -0.8(9)
C19 C18 C22 C21 -0.5(7)
C17 C18 C22 C21 -179.8(5)
